data_7005193
loop_
_publ_author_name
'Jim\'enez, Claudio A'
'Belmar, Julio B.'
'Alderete, Joel'
'Delgado, Fernando S.'
'L\'opez-Rodr\'iguez, Mat\'ias'
'Pe\~na, Octavio'
'Julve, Miguel'
'Ruiz-Perez, Catalina'

_publ_section_title
;
 New anionic cobalt complexes using highly hindered bis-amides with
 varying donor abilities as ligands.
;
_journal_issue 21
_journal_name_full 'Dalton transactions (Cambridge, England : 2003)'
_journal_page_first 2135
_journal_page_last 2144
_journal_paper_doi 10.1039/b617604f
_journal_year 2007
_chemical_formula_sum 'C32 H48 N2 O4'
_chemical_formula_weight 524.72
_chemical_name_systematic
;
?
;
_space_group_IT_number 2
_symmetry_cell_setting triclinic
_symmetry_Int_Tables_number 2
_symmetry_space_group_name_Hall '-P 1'
_symmetry_space_group_name_H-M 'P -1'
_atom_sites_solution_hydrogens geom
_atom_sites_solution_primary direct
_atom_sites_solution_secondary difmap
_audit_creation_method SHELXL-97
_cell_angle_alpha 72.529(4)
_cell_angle_beta 84.277(5)
_cell_angle_gamma 73.318(4)
_cell_formula_units_Z 2
_cell_length_a 10.8963(7)
_cell_length_b 11.8685(7)
_cell_length_c 13.8678(8)
_cell_measurement_temperature 293(2)
_cell_volume 1638.51(18)
_computing_cell_refinement 'Dirax/lsq (Duisenberg & Schreurs, 1989-2000)'
_computing_data_collection 'Collect (Nonius BV, 1997-2000)'
_computing_data_reduction 'EvalCCD (Duisenberg & Schreurs 1990-2000)'
_computing_molecular_graphics 'Ortep-3 for Windows (Farrugia, 1997)'
_computing_publication_material 'WinGX publication routines (Farrugia, 1999)'
_computing_structure_refinement 'SHELXL-97 (Sheldrick, 1997)'
_computing_structure_solution 'SHELXS-97 (Sheldrick, 1997)'
_diffrn_ambient_temperature 293(2)
_diffrn_detector 'CCD plate'
_diffrn_detector_area_resol_mean 9
_diffrn_measured_fraction_theta_full 0.944
_diffrn_measured_fraction_theta_max 0.944
_diffrn_measurement_device '95mm CCD camera on \k-goniostat'
_diffrn_measurement_device_type KappaCCD
_diffrn_measurement_method 'CCD rotation images, thick slices'
_diffrn_radiation_monochromator 'horizonally mounted graphite crystal'
_diffrn_radiation_probe x-ray
_diffrn_radiation_source 'fine-focus sealed tube'
_diffrn_radiation_type Mok\a
_diffrn_radiation_wavelength 0.71073
_diffrn_reflns_av_R_equivalents 0.0342
_diffrn_reflns_av_sigmaI/netI 0.0597
_diffrn_reflns_limit_h_max 12
_diffrn_reflns_limit_h_min -14
_diffrn_reflns_limit_k_max 13
_diffrn_reflns_limit_k_min -15
_diffrn_reflns_limit_l_max 17
_diffrn_reflns_limit_l_min -17
_diffrn_reflns_number 22106
_diffrn_reflns_theta_full 27.50
_diffrn_reflns_theta_max 27.50
_diffrn_reflns_theta_min 4.07
_diffrn_source 'Enraf Nonius FR590'
_exptl_absorpt_coefficient_mu 0.069
_exptl_absorpt_correction_type none
_exptl_crystal_colour colourless
_exptl_crystal_density_diffrn 1.064
_exptl_crystal_density_method 'not measured'
_exptl_crystal_description sheet
_exptl_crystal_F_000 572
_exptl_crystal_size_max 0.8
_exptl_crystal_size_mid 0.7
_exptl_crystal_size_min 0.1
_refine_diff_density_max 0.510
_refine_diff_density_min -0.371
_refine_diff_density_rms 0.048
_refine_ls_extinction_method none
_refine_ls_goodness_of_fit_ref 1.050
_refine_ls_hydrogen_treatment mixed
_refine_ls_matrix_type full
_refine_ls_number_parameters 391
_refine_ls_number_reflns 7095
_refine_ls_number_restraints 0
_refine_ls_restrained_S_all 1.050
_refine_ls_R_factor_all 0.1451
_refine_ls_R_factor_gt 0.0753
_refine_ls_shift/su_max 0.001
_refine_ls_shift/su_mean 0.000
_refine_ls_structure_factor_coef Fsqd
_refine_ls_weighting_details 'calc w=1/[\s^2^(Fo^2^)+(0.1148P)^2^+0.6568P] where P=(Fo^2^+2Fc^2^)/3'
_refine_ls_weighting_scheme calc
_refine_ls_wR_factor_gt 0.1972
_refine_ls_wR_factor_ref 0.2383
_reflns_number_gt 3943
_reflns_number_total 7095
_reflns_threshold_expression >2sigma(I)
_cod_data_source_file b617604f.txt
_cod_data_source_block compound_1
_cod_original_cell_volume 1638.51(17)
_cod_database_code 7005193

loop_
_symmetry_equiv_pos_as_xyz
'x, y, z'
'-x, -y, -z'

loop_
_atom_site_label
_atom_site_type_symbol
_atom_site_fract_x
_atom_site_fract_y
_atom_site_fract_z
_atom_site_U_iso_or_equiv
_atom_site_adp_type
_atom_site_occupancy
_atom_site_symmetry_multiplicity
_atom_site_calc_flag
_atom_site_refinement_flags
_atom_site_disorder_assembly
_atom_site_disorder_group
C1 C 0.3961(2) 0.2816(2) -0.16516(17) 0.0364(6) Uani 1 1 d . . .
C2 C 0.4920(2) 0.1783(2) -0.17833(19) 0.0444(6) Uani 1 1 d . . .
C3 C 0.4593(3) 0.0734(2) -0.1817(2) 0.0476(7) Uani 1 1 d . . .
C4 C 0.3311(3) 0.0797(3) -0.1774(2) 0.0532(8) Uani 1 1 d . . .
C5 C 0.2322(3) 0.1815(2) -0.1685(2) 0.0451(6) Uani 1 1 d . . .
C6 C 0.2681(2) 0.2806(2) -0.16153(18) 0.0380(6) Uani 1 1 d . . .
C7 C 0.4336(2) 0.3861(2) -0.15270(18) 0.0398(6) Uani 1 1 d . . .
C8 C 0.3732(3) 0.5787(3) -0.1070(2) 0.0415(6) Uani 1 1 d . . .
C9 C 0.2754(3) 0.6338(2) -0.0369(2) 0.0411(6) Uani 1 1 d . . .
C10 C 0.1961(2) 0.4792(2) 0.09205(18) 0.0349(6) Uani 1 1 d . . .
C11 C 0.1838(2) 0.4137(2) 0.20021(17) 0.0344(5) Uani 1 1 d . . .
C12 C 0.0808(2) 0.3611(2) 0.23160(18) 0.0381(6) Uani 1 1 d . . .
C13 C 0.0634(2) 0.3027(2) 0.33420(19) 0.0422(6) Uani 1 1 d . . .
C14 C 0.1514(3) 0.2993(3) 0.4006(2) 0.0477(7) Uani 1 1 d . . .
C15 C 0.2558(3) 0.3479(3) 0.37278(19) 0.0476(7) Uani 1 1 d . . .
C16 C 0.2686(3) 0.4063(3) 0.2720(2) 0.0421(6) Uani 1 1 d . . .
C17 C 0.0911(3) 0.1835(3) -0.1652(3) 0.0622(9) Uani 1 1 d . . .
C18 C 0.0190(4) 0.2942(5) -0.2498(5) 0.1249(18) Uani 1 1 d . . .
H18A H 0.0329 0.3680 -0.2437 0.187 Uiso 1 1 calc R . .
H18B H -0.0710 0.3000 -0.2437 0.187 Uiso 1 1 calc R . .
H18C H 0.0503 0.2832 -0.3145 0.187 Uiso 1 1 calc R . .
C19 C 0.0689(5) 0.0709(5) -0.1793(6) 0.169(3) Uani 1 1 d . . .
H19A H -0.0214 0.0788 -0.1771 0.253 Uiso 1 1 calc R . .
H19B H 0.1100 0.0005 -0.1263 0.253 Uiso 1 1 calc R . .
H19C H 0.1039 0.0610 -0.2435 0.253 Uiso 1 1 calc R . .
C20 C 0.0294(4) 0.2063(5) -0.0668(4) 0.1233(19) Uani 1 1 d . . .
H20A H 0.0449 0.2788 -0.0592 0.185 Uiso 1 1 calc R . .
H20B H 0.0657 0.1373 -0.0110 0.185 Uiso 1 1 calc R . .
H20C H -0.0612 0.2172 -0.0683 0.185 Uiso 1 1 calc R . .
C21 C 0.5623(3) -0.0432(3) -0.1905(3) 0.0687(9) Uani 1 1 d . . .
C22 C 0.5028(5) -0.1464(4) -0.1831(5) 0.146(3) Uani 1 1 d . . .
H22A H 0.4427 -0.1215 -0.2367 0.219 Uiso 1 1 calc R . .
H22B H 0.4592 -0.1652 -0.1191 0.219 Uiso 1 1 calc R . .
H22C H 0.5688 -0.2178 -0.1889 0.219 Uiso 1 1 calc R . .
C23 C 0.6329(4) -0.0177(4) -0.2915(3) 0.0934(13) Uani 1 1 d . . .
H23A H 0.5729 0.0095 -0.3454 0.140 Uiso 1 1 calc R . .
H23B H 0.6958 -0.0914 -0.2966 0.140 Uiso 1 1 calc R . .
H23C H 0.6747 0.0449 -0.2964 0.140 Uiso 1 1 calc R . .
C24 C 0.6602(5) -0.0859(4) -0.1055(3) 0.1166(18) Uani 1 1 d . . .
H24A H 0.7010 -0.0225 -0.1109 0.175 Uiso 1 1 calc R . .
H24B H 0.7236 -0.1588 -0.1114 0.175 Uiso 1 1 calc R . .
H24C H 0.6170 -0.1030 -0.0411 0.175 Uiso 1 1 calc R . .
C25 C -0.0504(3) 0.2473(3) 0.3700(2) 0.0609(8) Uani 1 1 d . . .
C26 C -0.0449(5) 0.1473(4) 0.3198(3) 0.1006(14) Uani 1 1 d . . .
H26A H -0.0475 0.1819 0.2477 0.151 Uiso 1 1 calc R . .
H26B H -0.1170 0.1142 0.3423 0.151 Uiso 1 1 calc R . .
H26C H 0.0330 0.0831 0.3379 0.151 Uiso 1 1 calc R . .
C27 C -0.1757(3) 0.3487(4) 0.3449(3) 0.0920(13) Uani 1 1 d . . .
H27A H -0.1778 0.4108 0.3766 0.138 Uiso 1 1 calc R . .
H27B H -0.2467 0.3146 0.3692 0.138 Uiso 1 1 calc R . .
H27C H -0.1815 0.3844 0.2729 0.138 Uiso 1 1 calc R . .
C28 C -0.0494(4) 0.1899(4) 0.4852(3) 0.0935(14) Uani 1 1 d . . .
H28A H -0.0528 0.2513 0.5181 0.140 Uiso 1 1 calc R . .
H28B H 0.0276 0.1246 0.5038 0.140 Uiso 1 1 calc R . .
H28C H -0.1224 0.1579 0.5057 0.140 Uiso 1 1 calc R . .
C29 C 0.3501(3) 0.3413(4) 0.4504(2) 0.0778(11) Uani 1 1 d . . .
C30 C 0.4792(5) 0.3087(11) 0.4177(4) 0.262(6) Uani 1 1 d . . .
H30A H 0.4875 0.3567 0.3492 0.393 Uiso 1 1 calc R . .
H30B H 0.5051 0.2232 0.4211 0.393 Uiso 1 1 calc R . .
H30C H 0.5327 0.3241 0.4605 0.393 Uiso 1 1 calc R . .
C31 C 0.3336(12) 0.4708(10) 0.4527(10) 0.340(8) Uani 1 1 d . . .
H31A H 0.3519 0.5195 0.3868 0.510 Uiso 1 1 calc R . .
H31B H 0.3914 0.4707 0.5007 0.510 Uiso 1 1 calc R . .
H31C H 0.2470 0.5048 0.4722 0.510 Uiso 1 1 calc R . .
C32 C 0.3264(8) 0.2732(11) 0.5507(4) 0.296(7) Uani 1 1 d . . .
H32A H 0.2378 0.3016 0.5682 0.444 Uiso 1 1 calc R . .
H32B H 0.3789 0.2844 0.5968 0.444 Uiso 1 1 calc R . .
H32C H 0.3467 0.1877 0.5546 0.444 Uiso 1 1 calc R . .
N1 N 0.3478(2) 0.46941(19) -0.11752(16) 0.0409(5) Uani 1 1 d . . .
N2 N 0.2738(2) 0.55251(19) 0.06493(16) 0.0389(5) Uani 1 1 d . . .
O1 O 0.61673(19) 0.1784(2) -0.1879(2) 0.0712(7) Uani 1 1 d . . .
O2 O -0.00555(19) 0.3686(2) 0.16471(15) 0.0596(6) Uani 1 1 d . . .
O3 O 0.54469(18) 0.3977(2) -0.17463(16) 0.0617(6) Uani 1 1 d . . .
O4 O 0.13369(17) 0.46796(17) 0.02648(12) 0.0464(5) Uani 1 1 d . . .
H1N H 0.275(3) 0.458(2) -0.099(2) 0.048(8) Uiso 1 1 d . . .
H2N H 0.322(3) 0.558(2) 0.109(2) 0.050(8) Uiso 1 1 d . . .
H2O H 0.023(3) 0.406(3) 0.102(3) 0.085(11) Uiso 1 1 d . . .
H4 H 0.307(3) 0.008(3) -0.177(2) 0.060(8) Uiso 1 1 d . . .
H6 H 0.204(2) 0.350(2) -0.1530(18) 0.040(7) Uiso 1 1 d . . .
H14 H 0.143(3) 0.258(3) 0.465(2) 0.051(8) Uiso 1 1 d . . .
H16 H 0.330(3) 0.443(3) 0.254(2) 0.055(8) Uiso 1 1 d . . .
H81 H 0.366(2) 0.641(2) -0.177(2) 0.044(7) Uiso 1 1 d . . .
H82 H 0.461(3) 0.557(2) -0.0783(19) 0.044(7) Uiso 1 1 d . . .
H91 H 0.289(2) 0.713(3) -0.0347(19) 0.049(7) Uiso 1 1 d . . .
H92 H 0.193(3) 0.661(3) -0.067(2) 0.055(8) Uiso 1 1 d . . .
H1O H 0.620(3) 0.254(3) -0.198(3) 0.082(12) Uiso 1 1 d . . .

loop_
_atom_site_aniso_label
_atom_site_aniso_U_11
_atom_site_aniso_U_22
_atom_site_aniso_U_33
_atom_site_aniso_U_23
_atom_site_aniso_U_13
_atom_site_aniso_U_12
C1 0.0379(14) 0.0386(14) 0.0350(13) -0.0134(10) -0.0008(10) -0.0107(11)
C2 0.0379(15) 0.0524(16) 0.0437(14) -0.0196(12) 0.0013(12) -0.0079(12)
C3 0.0520(18) 0.0381(15) 0.0506(16) -0.0171(12) 0.0046(13) -0.0061(12)
C4 0.061(2) 0.0394(15) 0.0672(19) -0.0266(14) 0.0164(15) -0.0188(14)
C5 0.0465(16) 0.0409(15) 0.0541(16) -0.0219(12) 0.0076(12) -0.0156(12)
C6 0.0380(15) 0.0338(13) 0.0448(14) -0.0176(11) 0.0013(11) -0.0077(11)
C7 0.0370(15) 0.0484(15) 0.0388(13) -0.0154(11) -0.0017(11) -0.0155(12)
C8 0.0424(16) 0.0463(15) 0.0466(15) -0.0211(13) 0.0053(12) -0.0222(12)
C9 0.0419(16) 0.0363(14) 0.0484(15) -0.0146(12) 0.0008(12) -0.0136(12)
C10 0.0266(13) 0.0363(13) 0.0444(14) -0.0165(11) -0.0022(10) -0.0066(10)
C11 0.0311(13) 0.0375(13) 0.0363(13) -0.0152(10) -0.0022(10) -0.0065(10)
C12 0.0351(14) 0.0396(14) 0.0418(14) -0.0110(11) -0.0072(11) -0.0121(11)
C13 0.0417(15) 0.0409(14) 0.0432(14) -0.0082(11) -0.0041(12) -0.0127(12)
C14 0.0468(17) 0.0577(17) 0.0346(14) -0.0079(13) -0.0018(12) -0.0129(13)
C15 0.0409(16) 0.0669(18) 0.0391(14) -0.0205(13) -0.0021(12) -0.0148(13)
C16 0.0330(15) 0.0558(17) 0.0451(15) -0.0222(12) 0.0010(12) -0.0161(13)
C17 0.0486(18) 0.0616(19) 0.094(2) -0.0423(18) 0.0165(17) -0.0273(15)
C18 0.061(3) 0.144(5) 0.177(5) -0.046(4) -0.017(3) -0.035(3)
C19 0.082(3) 0.137(4) 0.364(10) -0.171(6) 0.051(4) -0.062(3)
C20 0.075(3) 0.184(5) 0.156(4) -0.102(4) 0.053(3) -0.067(3)
C21 0.068(2) 0.0464(17) 0.085(2) -0.0282(16) 0.0088(18) 0.0022(15)
C22 0.106(3) 0.051(2) 0.285(8) -0.082(3) 0.056(4) -0.009(2)
C23 0.090(3) 0.090(3) 0.092(3) -0.052(2) 0.014(2) 0.010(2)
C24 0.124(4) 0.076(3) 0.102(3) -0.018(2) -0.020(3) 0.043(3)
C25 0.063(2) 0.070(2) 0.0511(17) 0.0013(15) -0.0043(14) -0.0393(17)
C26 0.145(4) 0.092(3) 0.091(3) -0.013(2) -0.003(3) -0.084(3)
C27 0.047(2) 0.132(4) 0.086(3) -0.004(2) 0.0042(19) -0.038(2)
C28 0.096(3) 0.124(3) 0.060(2) 0.013(2) -0.001(2) -0.070(3)
C29 0.061(2) 0.147(4) 0.0432(17) -0.036(2) -0.0049(15) -0.045(2)
C30 0.051(3) 0.650(19) 0.111(4) -0.155(8) -0.014(3) -0.080(6)
C31 0.413(16) 0.289(12) 0.391(15) -0.210(12) -0.288(14) 0.005(11)
C32 0.236(8) 0.614(19) 0.066(3) 0.058(6) -0.073(4) -0.297(11)
N1 0.0378(13) 0.0436(13) 0.0515(13) -0.0227(10) 0.0087(10) -0.0201(10)
N2 0.0384(12) 0.0467(13) 0.0388(12) -0.0155(10) -0.0012(10) -0.0186(10)
O1 0.0375(12) 0.0723(17) 0.111(2) -0.0473(14) 0.0015(11) -0.0052(11)
O2 0.0568(13) 0.0856(15) 0.0433(11) 0.0007(10) -0.0123(10) -0.0460(12)
O3 0.0412(12) 0.0797(15) 0.0875(15) -0.0510(12) 0.0135(10) -0.0283(10)
O4 0.0417(11) 0.0629(12) 0.0404(10) -0.0097(8) -0.0061(8) -0.0265(9)

loop_
_atom_type_symbol
_atom_type_description
_atom_type_scat_dispersion_real
_atom_type_scat_dispersion_imag
_atom_type_scat_source
C C 0.0033 0.0016 'International Tables Vol C Tables 4.2.6.8 and 6.1.1.4'
H H 0.0000 0.0000 'International Tables Vol C Tables 4.2.6.8 and 6.1.1.4'
N N 0.0061 0.0033 'International Tables Vol C Tables 4.2.6.8 and 6.1.1.4'
O O 0.0106 0.0060 'International Tables Vol C Tables 4.2.6.8 and 6.1.1.4'

loop_
_geom_angle_atom_site_label_1
_geom_angle_atom_site_label_2
_geom_angle_atom_site_label_3
_geom_angle
_geom_angle_site_symmetry_1
_geom_angle_site_symmetry_3
_geom_angle_publ_flag
C6 C1 C2 118.9(2) . . ?
C6 C1 C7 121.7(2) . . ?
C2 C1 C7 119.4(2) . . ?
O1 C2 C3 118.9(2) . . ?
O1 C2 C1 120.7(2) . . ?
C3 C2 C1 120.4(2) . . ?
C4 C3 C2 117.0(2) . . ?
C4 C3 C21 121.4(3) . . ?
C2 C3 C21 121.6(3) . . ?
C3 C4 C5 124.8(3) . . ?
C6 C5 C4 116.5(3) . . ?
C6 C5 C17 121.1(2) . . ?
C4 C5 C17 122.4(2) . . ?
C5 C6 C1 122.2(2) . . ?
O3 C7 N1 119.5(2) . . ?
O3 C7 C1 121.4(2) . . ?
N1 C7 C1 119.1(2) . . ?
N1 C8 C9 110.5(2) . . ?
N2 C9 C8 114.1(2) . . ?
O4 C10 N2 119.8(2) . . ?
O4 C10 C11 120.9(2) . . ?
N2 C10 C11 119.3(2) . . ?
C16 C11 C12 119.2(2) . . ?
C16 C11 C10 121.9(2) . . ?
C12 C11 C10 118.9(2) . . ?
O2 C12 C13 118.5(2) . . ?
O2 C12 C11 121.2(2) . . ?
C13 C12 C11 120.4(2) . . ?
C14 C13 C12 116.9(2) . . ?
C14 C13 C25 122.1(2) . . ?
C12 C13 C25 121.0(2) . . ?
C13 C14 C15 124.7(3) . . ?
C16 C15 C14 116.8(2) . . ?
C16 C15 C29 121.1(3) . . ?
C14 C15 C29 122.1(3) . . ?
C15 C16 C11 122.1(2) . . ?
C19 C17 C20 110.8(4) . . ?
C19 C17 C5 114.0(3) . . ?
C20 C17 C5 109.5(3) . . ?
C19 C17 C18 107.4(4) . . ?
C20 C17 C18 105.2(4) . . ?
C5 C17 C18 109.5(3) . . ?
C22 C21 C23 108.1(3) . . ?
C22 C21 C24 108.6(4) . . ?
C23 C21 C24 108.5(3) . . ?
C22 C21 C3 111.1(3) . . ?
C23 C21 C3 110.3(3) . . ?
C24 C21 C3 110.1(3) . . ?
C27 C25 C26 110.4(3) . . ?
C27 C25 C28 107.1(3) . . ?
C26 C25 C28 108.2(3) . . ?
C27 C25 C13 109.5(2) . . ?
C26 C25 C13 110.4(3) . . ?
C28 C25 C13 111.2(3) . . ?
C30 C29 C32 114.1(6) . . ?
C30 C29 C31 101.4(7) . . ?
C32 C29 C31 106.6(7) . . ?
C30 C29 C15 112.6(3) . . ?
C32 C29 C15 114.0(3) . . ?
C31 C29 C15 106.9(4) . . ?
C7 N1 C8 123.4(2) . . ?
C10 N2 C9 122.0(2) . . ?

loop_
_geom_bond_atom_site_label_1
_geom_bond_atom_site_label_2
_geom_bond_distance
_geom_bond_site_symmetry_2
_geom_bond_publ_flag
C1 C6 1.394(3) . ?
C1 C2 1.410(3) . ?
C1 C7 1.472(3) . ?
C2 O1 1.353(3) . ?
C2 C3 1.404(4) . ?
C3 C4 1.374(4) . ?
C3 C21 1.541(4) . ?
C4 C5 1.397(4) . ?
C5 C6 1.373(4) . ?
C5 C17 1.528(4) . ?
C7 O3 1.255(3) . ?
C7 N1 1.326(3) . ?
C8 N1 1.452(3) . ?
C8 C9 1.511(4) . ?
C9 N2 1.453(3) . ?
C10 O4 1.247(3) . ?
C10 N2 1.334(3) . ?
C10 C11 1.480(3) . ?
C11 C16 1.391(3) . ?
C11 C12 1.407(3) . ?
C12 O2 1.353(3) . ?
C12 C13 1.404(3) . ?
C13 C14 1.379(4) . ?
C13 C25 1.538(4) . ?
C14 C15 1.389(4) . ?
C15 C16 1.374(4) . ?
C15 C29 1.530(4) . ?
C17 C19 1.494(5) . ?
C17 C20 1.524(5) . ?
C17 C18 1.544(6) . ?
C21 C22 1.517(6) . ?
C21 C23 1.520(5) . ?
C21 C24 1.537(5) . ?
C25 C27 1.528(5) . ?
C25 C26 1.531(5) . ?
C25 C28 1.537(4) . ?
C29 C30 1.415(6) . ?
C29 C32 1.424(6) . ?
C29 C31 1.506(10) . ?

loop_
_cod_related_entry_id
_cod_related_entry_database
_cod_related_entry_code
1 ChemSpider 21143868
